data_7709701
loop_
_publ_author_name
'Hylland, Knut T.'
'Schmidtke, Inga L.'
'Wragg, David S.'
'Nova, Ainara'
'Tilset, Mats'

_publ_section_title
;
 Synthesis of substituted (N,C) and (N,C,C) Au(iii) complexes: the
 influence of sterics and electronics on cyclometalation reactions
;
_journal_name_full 'Dalton Transactions'
_journal_paper_doi 10.1039/D2DT00371F
_journal_year 2022
_chemical_formula_moiety 'C17 H9 Au F9 N O4, 0.5(C H2 Cl2)'
_chemical_formula_sum 'C17.5 H10 Au Cl F9 N O4'
_chemical_formula_weight 701.68
_space_group_crystal_system monoclinic
_space_group_IT_number 4
_space_group_name_Hall 'P 2yb'
_space_group_name_H-M_alt 'P 1 21 1'
_atom_sites_solution_hydrogens geom
_atom_sites_solution_primary dual
_audit_creation_date 2021-11-16
_audit_creation_method
;
Olex2 1.3
(compiled 2020.11.12 svn.r5f609507 for OlexSys, GUI svn.r6408)
;
_audit_update_record
;
2021-11-16 deposited with the CCDC.	2022-03-04 downloaded from the CCDC.
;
_cell_angle_alpha 90
_cell_angle_beta 101.9930(10)
_cell_angle_gamma 90
_cell_formula_units_Z 4
_cell_length_a 8.3096(4)
_cell_length_b 24.4047(13)
_cell_length_c 10.1744(5)
_cell_measurement_reflns_used 9638
_cell_measurement_temperature 100.0
_cell_measurement_theta_max 30.61
_cell_measurement_theta_min 2.64
_cell_volume 2018.26(18)
_computing_cell_refinement 'SAINT V8.40A (Bruker, 2019)'
_computing_data_reduction 'SAINT V8.40A (Bruker, 2019)'
_computing_molecular_graphics 'Olex2 1.3 (Dolomanov et al., 2009)'
_computing_publication_material 'Olex2 1.3 (Dolomanov et al., 2009)'
_computing_structure_refinement 'SHELXL 2018/3 (Sheldrick, 2015)'
_computing_structure_solution 'SHELXT 2014/5 (Sheldrick, 2014)'
_diffrn_ambient_temperature 100.0
_diffrn_detector 'Bruker Photon 100 area detector'
_diffrn_detector_area_resol_mean 10.42
_diffrn_detector_type 'CMOS area detector'
_diffrn_measured_fraction_theta_full 0.999
_diffrn_measured_fraction_theta_max 0.998
_diffrn_measurement_device 'three-circle diffractometer'
_diffrn_measurement_device_type 'Bruker D8 Venture'
_diffrn_measurement_method '\w and \f shutterless scans'
_diffrn_radiation_monochromator 'mirror optics'
_diffrn_radiation_probe x-ray
_diffrn_radiation_type MoK\a
_diffrn_radiation_wavelength 0.71073
_diffrn_reflns_av_R_equivalents 0.0313
_diffrn_reflns_av_unetI/netI 0.0412
_diffrn_reflns_Laue_measured_fraction_full 0.999
_diffrn_reflns_Laue_measured_fraction_max 0.998
_diffrn_reflns_limit_h_max 11
_diffrn_reflns_limit_h_min -11
_diffrn_reflns_limit_k_max 34
_diffrn_reflns_limit_k_min -34
_diffrn_reflns_limit_l_max 14
_diffrn_reflns_limit_l_min -14
_diffrn_reflns_number 43389
_diffrn_reflns_point_group_measured_fraction_full 0.996
_diffrn_reflns_point_group_measured_fraction_max 0.995
_diffrn_reflns_theta_full 25.242
_diffrn_reflns_theta_max 30.646
_diffrn_reflns_theta_min 2.210
_diffrn_source 'microfocus sealed X-ray tube'
_diffrn_source_current 1.0
_diffrn_source_power 0.05
_diffrn_source_type 'Incoatec I\ms'
_diffrn_source_voltage 50.0
_diffrn_standards_number 0
_exptl_absorpt_coefficient_mu 7.531
_exptl_absorpt_correction_T_max 0.7461
_exptl_absorpt_correction_T_min 0.4464
_exptl_absorpt_correction_type multi-scan
_exptl_absorpt_process_details
;
SADABS-2016/2 (Bruker,2016/2) was used for absorption correction.
wR2(int) was 0.1009 before and 0.0594 after correction.
The Ratio of minimum to maximum transmission is 0.5983.
The \l/2 correction factor is Not present.
;
_exptl_crystal_colour colourless
_exptl_crystal_colour_primary colourless
_exptl_crystal_density_diffrn 2.309
_exptl_crystal_description needle
_exptl_crystal_F_000 1324
_exptl_crystal_size_max 0.45
_exptl_crystal_size_mid 0.12
_exptl_crystal_size_min 0.08
_refine_diff_density_max 1.032
_refine_diff_density_min -1.054
_refine_diff_density_rms 0.119
_refine_ls_abs_structure_details
;
 Flack x determined using 5461 quotients [(I+)-(I-)]/[(I+)+(I-)]
 (Parsons, Flack and Wagner, Acta Cryst. B69 (2013) 249-259).
;
_refine_ls_abs_structure_Flack 0.009(3)
_refine_ls_extinction_method none
_refine_ls_goodness_of_fit_ref 1.024
_refine_ls_hydrogen_treatment constr
_refine_ls_matrix_type full
_refine_ls_number_parameters 601
_refine_ls_number_reflns 12387
_refine_ls_number_restraints 1
_refine_ls_restrained_S_all 1.024
_refine_ls_R_factor_all 0.0251
_refine_ls_R_factor_gt 0.0223
_refine_ls_shift/su_max 0.001
_refine_ls_shift/su_mean 0.000
_refine_ls_structure_factor_coef Fsqd
_refine_ls_weighting_details 'w=1/[\s^2^(Fo^2^)+(0.0103P)^2^+0.7666P] where P=(Fo^2^+2Fc^2^)/3'
_refine_ls_weighting_scheme calc
_refine_ls_wR_factor_gt 0.0454
_refine_ls_wR_factor_ref 0.0461
_reflns_Friedel_coverage 0.953
_reflns_Friedel_fraction_full 0.993
_reflns_Friedel_fraction_max 0.993
_reflns_number_gt 11761
_reflns_number_total 12387
_reflns_threshold_expression 'I > 2\s(I)'
_cod_data_source_file d2dt00371f2.cif
_cod_data_source_block mo_il_4cf3_0m
_cod_original_formula_sum 'C17.50 H10 Au Cl F9 N O4'
_cod_database_code 7709701
_shelx_shelxl_version_number 2018/3
_shelx_space_group_comment
;
The symmetry employed for this shelxl refinement is uniquely defined
by the following loop, which should always be used as a source of
symmetry information in preference to the above space-group names.
They are only intended as comments.
;
_shelx_estimated_absorpt_t_max 0.584
_shelx_estimated_absorpt_t_min 0.133
_olex2_refinement_description
;
1. Fixed Uiso
 At 1.2 times of:
  All C(H) groups, All C(H,H) groups
 At 1.5 times of:
  All C(H,H,H) groups
2. Rigid bond restraints
 F10A, F11A, F12A, F10B, F11B, F12B
 with sigma for 1-2 distances of 0.01 and sigma for 1-3 distances of 0.01
 F1A, F2A, F3A, F1B, F2B, F3B
 with sigma for 1-2 distances of 0.01 and sigma for 1-3 distances of 0.01
3. Uiso/Uaniso restraints and constraints
Uanis(F12B) = Uanis(F11B) = Uanis(F10B) = Uanis(F1B) = Uanis(F2B) = Uanis(F3B)
Uanis(F11A) = Uanis(F10A) = Uanis(F12A) = Uanis(F3A) = Uanis(F1A) = Uanis(F2A)
4. Others
 Sof(F10B)=Sof(F11B)=Sof(F12B)=Sof(F1B)=Sof(F2B)=Sof(F3B)=1-FVAR(1)
 Sof(F10A)=Sof(F11A)=Sof(F12A)=Sof(F1A)=Sof(F2A)=Sof(F3A)=FVAR(1)
5.a Secondary CH2 refined with riding coordinates:
 C35(H35A,H35B)
5.b Aromatic/amide H refined with riding coordinates:
 C1(H1), C2(H2), C4(H4), C8(H8), C10(H10), C11(H11), C18(H18), C19(H19),
 C21(H21), C25(H25), C27(H27), C28(H28)
5.c Idealised Me refined as rotating group:
 C12(H12A,H12B,H12C), C29(H29A,H29B,H29C)
;
_olex2_date_sample_data_collection 2021-09-26
_olex2_date_sample_submission 2021-09-24
_olex2_exptl_crystal_mounting_method 'Frozen on a Mitegen cryoloop using Paretone oil.'
_olex2_submission_special_instructions 'No special instructions were received'

loop_
_space_group_symop_operation_xyz
'x, y, z'
'-x, y+1/2, -z'

loop_
_atom_site_label
_atom_site_type_symbol
_atom_site_fract_x
_atom_site_fract_y
_atom_site_fract_z
_atom_site_U_iso_or_equiv
_atom_site_adp_type
_atom_site_occupancy
_atom_site_site_symmetry_order
_atom_site_calc_flag
_atom_site_refinement_flags_posn
_atom_site_refinement_flags_adp
_atom_site_refinement_flags_occupancy
_atom_site_disorder_assembly
_atom_site_disorder_group
Au2 Au 0.16215(2) 0.55795(2) 0.64216(2) 0.01137(4) Uani 1 1 d . . . . .
F8 F -0.3602(6) 0.36699(16) 0.8144(7) 0.0646(17) Uani 1 1 d . . . . .
F9 F -0.2868(8) 0.3241(2) 0.6570(5) 0.0740(19) Uani 1 1 d . . . . .
F7 F -0.1431(5) 0.3201(2) 0.8509(6) 0.0706(19) Uani 1 1 d . . . . .
F5 F 0.4459(7) 0.70776(19) 0.5244(4) 0.0563(14) Uani 1 1 d . . . . .
F4 F 0.5887(6) 0.7154(2) 0.7198(6) 0.081(2) Uani 1 1 d . . . . .
F6 F 0.3392(8) 0.74018(19) 0.6761(7) 0.0782(19) Uani 1 1 d . . . . .
O8 O 0.4548(5) 0.6243(2) 0.7911(4) 0.0299(10) Uani 1 1 d . . . . .
O6 O 0.4908(6) 0.4951(3) 0.6732(4) 0.0518(17) Uani 1 1 d . . . . .
O7 O 0.2611(5) 0.62944(16) 0.6012(4) 0.0176(8) Uani 1 1 d . . . . .
O5 O 0.2846(4) 0.51903(17) 0.5053(4) 0.0178(8) Uani 1 1 d . . . . .
N2 N 0.0420(5) 0.49009(19) 0.6787(4) 0.0138(9) Uani 1 1 d . . . . .
C23 C -0.0589(6) 0.5517(2) 0.8210(5) 0.0120(10) Uani 1 1 d . . . . .
C20 C -0.1341(6) 0.4024(2) 0.7369(5) 0.0145(10) Uani 1 1 d . . . . .
C19 C -0.0326(7) 0.3970(2) 0.6463(6) 0.0180(11) Uani 1 1 d . . . . .
H19 H -0.022218 0.362790 0.604388 0.022 Uiso 1 1 calc R U . . .
C33 C 0.3871(7) 0.6459(2) 0.6882(5) 0.0181(11) Uani 1 1 d . . . . .
C24 C 0.0368(6) 0.5907(2) 0.7708(5) 0.0117(9) Uani 1 1 d . . . . .
C22 C -0.0574(6) 0.4967(2) 0.7686(5) 0.0106(10) Uani 1 1 d . . . . .
C26 C -0.0543(6) 0.6614(2) 0.9020(5) 0.0140(10) Uani 1 1 d . . . . .
C27 C -0.1469(7) 0.6230(2) 0.9536(5) 0.0163(10) Uani 1 1 d . . . . .
H27 H -0.209569 0.634235 1.017078 0.020 Uiso 1 1 calc R U . . .
C34 C 0.4443(7) 0.7027(2) 0.6519(6) 0.0246(12) Uani 1 1 d . . . . .
C18 C 0.0532(6) 0.4419(2) 0.6176(5) 0.0155(10) Uani 1 1 d . . . . .
H18 H 0.121454 0.438889 0.553724 0.019 Uiso 1 1 calc R U . . .
C25 C 0.0390(6) 0.6449(2) 0.8093(5) 0.0141(10) Uani 1 1 d . . . . .
H25 H 0.103374 0.670835 0.773207 0.017 Uiso 1 1 calc R U . . .
C32 C 0.4949(9) 0.4638(3) 0.4540(8) 0.0349(16) Uani 1 1 d . . . . .
C31 C 0.4214(7) 0.4969(2) 0.5583(6) 0.0225(13) Uani 1 1 d . . . . .
C28 C -0.1503(6) 0.5682(2) 0.9143(5) 0.0134(10) Uani 1 1 d . . . . .
H28 H -0.214421 0.542351 0.950902 0.016 Uiso 1 1 calc R U . . .
C29 C -0.0582(7) 0.7210(2) 0.9417(6) 0.0215(12) Uani 1 1 d . . . . .
H29A H -0.158158 0.738203 0.890252 0.032 Uiso 1 1 calc R U . . .
H29B H 0.038668 0.739752 0.922561 0.032 Uiso 1 1 calc R U . . .
H29C H -0.057510 0.723574 1.037884 0.032 Uiso 1 1 calc R U . . .
C30 C -0.2330(7) 0.3540(2) 0.7665(6) 0.0192(11) Uani 1 1 d . . . . .
C21 C -0.1477(6) 0.4521(2) 0.7987(6) 0.0149(10) Uani 1 1 d . . . . .
H21 H -0.217856 0.455859 0.860921 0.018 Uiso 1 1 calc R U . . .
F1A F 0.6325(7) 0.4423(3) 0.4914(6) 0.0312(8) Uani 0.654(5) 1 d . . P A 1
F3A F 0.4953(7) 0.4950(3) 0.3393(6) 0.0312(8) Uani 0.654(5) 1 d . . P A 1
F2A F 0.3832(7) 0.4218(3) 0.3967(6) 0.0312(8) Uani 0.654(5) 1 d . . P A 1
F2B F 0.5182(12) 0.4138(4) 0.5149(10) 0.0247(12) Uani 0.346(5) 1 d . . P A 2
F3B F 0.4527(12) 0.4680(5) 0.3471(11) 0.0247(12) Uani 0.346(5) 1 d . . P A 2
F1B F 0.6772(12) 0.4784(4) 0.4873(10) 0.0247(12) Uani 0.346(5) 1 d . . P A 2
Au1 Au 1.05457(2) 0.51227(2) 0.23837(2) 0.01175(5) Uani 1 1 d . . . . .
F18 F 1.3676(5) 0.74260(18) 0.0024(5) 0.0526(13) Uani 1 1 d . . . . .
F16 F 1.4825(5) 0.75120(16) 0.2078(4) 0.0409(10) Uani 1 1 d . . . . .
F17 F 1.5917(5) 0.70095(15) 0.0788(5) 0.0414(11) Uani 1 1 d . . . . .
F13 F 0.6055(5) 0.3628(2) 0.1786(6) 0.0644(17) Uani 1 1 d . . . . .
F14 F 0.7871(6) 0.36044(18) 0.3597(4) 0.0425(11) Uani 1 1 d . . . . .
F15 F 0.8430(7) 0.32985(18) 0.1795(5) 0.0577(14) Uani 1 1 d . . . . .
O3 O 0.9517(5) 0.44143(16) 0.2786(4) 0.0173(8) Uani 1 1 d . . . . .
O4 O 0.7612(5) 0.44677(18) 0.0869(4) 0.0277(10) Uani 1 1 d . . . . .
O1 O 0.9318(4) 0.55148(19) 0.3747(4) 0.0207(8) Uani 1 1 d . . . . .
O2 O 0.7194(5) 0.5710(2) 0.2079(4) 0.0435(15) Uani 1 1 d . . . . .
N1 N 1.1770(5) 0.57982(17) 0.2016(4) 0.0111(8) Uani 1 1 d . . . . .
C8 C 1.1786(6) 0.4246(2) 0.0744(5) 0.0156(10) Uani 1 1 d . . . . .
H8 H 1.114274 0.398941 0.111419 0.019 Uiso 1 1 calc R U . . .
C17 C 0.7625(7) 0.3694(2) 0.2292(6) 0.0236(12) Uani 1 1 d . . . . .
C11 C 1.3670(6) 0.5007(2) -0.0342(5) 0.0152(11) Uani 1 1 d . . . . .
H11 H 1.430226 0.526310 -0.072327 0.018 Uiso 1 1 calc R U . . .
C3 C 1.3539(6) 0.6667(2) 0.1406(5) 0.0139(10) Uani 1 1 d . . . . .
C9 C 1.2718(6) 0.4070(2) -0.0174(6) 0.0164(10) Uani 1 1 d . . . . .
C7 C 1.1801(6) 0.4789(2) 0.1114(5) 0.0114(9) Uani 1 1 d . . . . .
C16 C 0.8256(6) 0.4256(2) 0.1906(6) 0.0174(11) Uani 1 1 d . . . . .
C1 C 1.1651(6) 0.6282(2) 0.2613(5) 0.0148(10) Uani 1 1 d . . . . .
H1 H 1.095141 0.631535 0.323830 0.018 Uiso 1 1 calc R U . . .
C2 C 1.2522(6) 0.6730(2) 0.2336(5) 0.0163(10) Uani 1 1 d . . . . .
H2 H 1.243778 0.707253 0.276076 0.020 Uiso 1 1 calc R U . . .
C4 C 1.3662(6) 0.6173(2) 0.0797(5) 0.0133(10) Uani 1 1 d . . . . .
H4 H 1.436483 0.613036 0.017737 0.016 Uiso 1 1 calc R U . . .
C14 C 0.7895(6) 0.5708(2) 0.3222(6) 0.0174(12) Uani 1 1 d . . . . .
C13 C 1.4514(7) 0.7154(2) 0.1078(6) 0.0213(12) Uani 1 1 d . . . . .
C6 C 1.2769(6) 0.5177(2) 0.0596(5) 0.0131(10) Uani 1 1 d . . . . .
C15 C 0.7102(8) 0.5979(3) 0.4291(8) 0.0370(18) Uani 1 1 d . . . . .
C10 C 1.3634(6) 0.4454(2) -0.0718(5) 0.0166(11) Uani 1 1 d . . . . .
H10 H 1.424793 0.433887 -0.135786 0.020 Uiso 1 1 calc R U . . .
C5 C 1.2735(6) 0.5732(2) 0.1105(5) 0.0126(10) Uani 1 1 d . . . . .
C12 C 1.2742(7) 0.3475(2) -0.0558(6) 0.0219(12) Uani 1 1 d . . . . .
H12A H 1.332198 0.326283 0.021365 0.033 Uiso 1 1 calc R U . . .
H12B H 1.330864 0.343463 -0.130654 0.033 Uiso 1 1 calc R U . . .
H12C H 1.161041 0.334075 -0.083142 0.033 Uiso 1 1 calc R U . . .
F10A F 0.8081(7) 0.6377(3) 0.4995(6) 0.0312(8) Uani 0.654(5) 1 d . . P A 1
F11A F 0.7098(6) 0.5605(3) 0.5372(5) 0.0312(8) Uani 0.654(5) 1 d . . P A 1
F12A F 0.5653(7) 0.6140(3) 0.3954(6) 0.0312(8) Uani 0.654(5) 1 d . . P A 1
F10B F 0.7608(12) 0.6033(5) 0.5336(10) 0.0247(12) Uani 0.346(5) 1 d . . P A 2
F11B F 0.5347(13) 0.5860(5) 0.3935(10) 0.0247(12) Uani 0.346(5) 1 d . . P A 2
F12B F 0.6798(12) 0.6556(4) 0.3622(10) 0.0247(12) Uani 0.346(5) 1 d . . P A 2
Cl1 Cl 0.0618(4) 0.24771(9) 0.6174(3) 0.0793(9) Uani 1 1 d . . . . .
Cl2 Cl 0.2220(3) 0.31652(10) 0.4474(3) 0.0793(9) Uani 1 1 d . . . . .
C35 C 0.1055(14) 0.2588(4) 0.4606(10) 0.073(3) Uani 1 1 d . . . . .
H35A H 0.164647 0.226419 0.436118 0.087 Uiso 1 1 calc R U . . .
H35B H 0.000390 0.261807 0.394133 0.087 Uiso 1 1 calc R U . . .

loop_
_atom_site_aniso_label
_atom_site_aniso_U_11
_atom_site_aniso_U_22
_atom_site_aniso_U_33
_atom_site_aniso_U_23
_atom_site_aniso_U_13
_atom_site_aniso_U_12
Au2 0.01033(9) 0.01288(9) 0.01143(9) -0.00002(8) 0.00346(7) -0.00006(8)
F8 0.050(3) 0.019(2) 0.147(5) -0.009(3) 0.071(3) -0.0067(19)
F9 0.116(4) 0.067(4) 0.045(3) -0.022(2) 0.030(3) -0.073(3)
F7 0.039(2) 0.056(3) 0.115(5) 0.063(3) 0.011(3) -0.002(2)
F5 0.095(4) 0.047(3) 0.030(2) -0.001(2) 0.022(2) -0.040(3)
F4 0.058(3) 0.080(4) 0.082(4) 0.044(3) -0.037(3) -0.054(3)
F6 0.096(4) 0.023(2) 0.139(5) -0.001(3) 0.078(4) -0.001(3)
O8 0.025(2) 0.036(3) 0.025(2) 0.009(2) -0.0027(18) -0.0107(19)
O6 0.035(3) 0.105(5) 0.017(2) 0.018(3) 0.010(2) 0.039(3)
O7 0.0177(18) 0.0184(19) 0.0161(19) 0.0037(16) 0.0020(15) -0.0062(16)
O5 0.0152(16) 0.023(2) 0.0170(17) -0.0038(16) 0.0067(14) 0.0028(16)
N2 0.013(2) 0.016(2) 0.012(2) 0.0013(17) 0.0016(16) -0.0027(17)
C23 0.009(2) 0.012(3) 0.013(2) -0.002(2) -0.0004(18) 0.001(2)
C20 0.013(2) 0.011(2) 0.018(3) 0.000(2) 0.001(2) 0.0007(19)
C19 0.019(3) 0.012(2) 0.023(3) -0.001(2) 0.003(2) 0.001(2)
C33 0.018(3) 0.023(3) 0.014(3) -0.002(2) 0.005(2) -0.004(2)
C24 0.008(2) 0.017(3) 0.009(2) -0.0005(19) 0.0001(17) 0.0011(18)
C22 0.007(2) 0.013(3) 0.010(2) 0.0002(18) -0.0012(18) -0.0010(18)
C26 0.016(2) 0.012(2) 0.013(2) -0.0032(19) -0.0011(19) 0.0024(19)
C27 0.018(3) 0.017(3) 0.014(2) 0.000(2) 0.004(2) 0.002(2)
C34 0.027(3) 0.022(3) 0.027(3) 0.000(2) 0.010(2) -0.007(2)
C18 0.017(2) 0.014(2) 0.016(2) -0.002(2) 0.005(2) 0.002(2)
C25 0.011(2) 0.012(2) 0.018(3) 0.001(2) 0.0017(19) -0.0002(19)
C32 0.040(4) 0.029(3) 0.044(4) 0.003(3) 0.027(3) 0.010(3)
C31 0.024(3) 0.026(3) 0.021(3) 0.008(2) 0.014(2) 0.004(2)
C28 0.013(2) 0.014(3) 0.014(2) 0.0011(19) 0.0061(18) 0.0020(19)
C29 0.024(3) 0.018(3) 0.024(3) -0.005(2) 0.008(2) 0.001(2)
C30 0.021(3) 0.012(2) 0.027(3) -0.001(2) 0.010(2) 0.002(2)
C21 0.014(2) 0.014(3) 0.018(3) 0.001(2) 0.005(2) 0.002(2)
F1A 0.0302(13) 0.0404(17) 0.0230(11) -0.0037(11) 0.0057(9) 0.0111(12)
F3A 0.0302(13) 0.0404(17) 0.0230(11) -0.0037(11) 0.0057(9) 0.0111(12)
F2A 0.0302(13) 0.0404(17) 0.0230(11) -0.0037(11) 0.0057(9) 0.0111(12)
F2B 0.024(2) 0.028(2) 0.023(2) -0.0040(17) 0.0067(15) 0.0068(17)
F3B 0.024(2) 0.028(2) 0.023(2) -0.0040(17) 0.0067(15) 0.0068(17)
F1B 0.024(2) 0.028(2) 0.023(2) -0.0040(17) 0.0067(15) 0.0068(17)
Au1 0.01037(9) 0.01388(10) 0.01144(9) -0.00016(8) 0.00329(7) -0.00025(8)
F18 0.042(2) 0.044(3) 0.067(3) 0.039(2) 0.000(2) -0.009(2)
F16 0.051(2) 0.0219(19) 0.058(3) -0.0145(19) 0.030(2) -0.0132(19)
F17 0.0284(19) 0.0180(18) 0.088(3) -0.004(2) 0.036(2) -0.0028(15)
F13 0.031(2) 0.061(3) 0.088(4) 0.042(3) -0.020(2) -0.025(2)
F14 0.061(3) 0.045(3) 0.0210(19) 0.0039(17) 0.0075(19) -0.027(2)
F15 0.092(4) 0.023(2) 0.073(4) -0.012(2) 0.052(3) -0.003(2)
O3 0.0165(18) 0.0172(19) 0.019(2) 0.0007(15) 0.0047(16) -0.0053(15)
O4 0.020(2) 0.032(2) 0.028(2) 0.0107(19) -0.0034(17) -0.0062(18)
O1 0.0128(16) 0.031(2) 0.0191(18) -0.0047(18) 0.0053(14) 0.0007(18)
O2 0.031(2) 0.082(4) 0.019(2) 0.019(2) 0.0106(18) 0.032(3)
N1 0.0104(19) 0.0109(19) 0.012(2) -0.0014(16) 0.0025(16) -0.0015(16)
C8 0.013(2) 0.015(3) 0.017(3) 0.002(2) 0.000(2) 0.000(2)
C17 0.023(3) 0.025(3) 0.022(3) -0.002(2) 0.002(2) -0.007(2)
C11 0.014(2) 0.016(3) 0.016(2) 0.0003(19) 0.0022(19) 0.0019(19)
C3 0.012(2) 0.013(2) 0.016(2) 0.0041(19) 0.0008(19) -0.0015(19)
C9 0.012(2) 0.016(2) 0.019(3) -0.002(2) -0.001(2) 0.002(2)
C7 0.010(2) 0.014(2) 0.011(2) -0.0012(19) 0.0031(18) 0.0018(18)
C16 0.014(2) 0.016(3) 0.023(3) 0.000(2) 0.006(2) 0.001(2)
C1 0.014(2) 0.016(3) 0.014(2) -0.002(2) 0.0030(19) 0.002(2)
C2 0.016(2) 0.017(3) 0.016(2) -0.003(2) 0.001(2) 0.005(2)
C4 0.013(2) 0.012(2) 0.014(2) 0.0023(19) 0.0020(19) -0.0001(19)
C14 0.013(2) 0.018(3) 0.023(3) 0.005(2) 0.008(2) 0.003(2)
C13 0.022(3) 0.013(3) 0.031(3) 0.002(2) 0.010(2) -0.001(2)
C6 0.013(2) 0.010(2) 0.015(2) 0.000(2) 0.0002(19) 0.000(2)
C15 0.026(3) 0.042(4) 0.050(5) -0.015(4) 0.022(3) -0.008(3)
C10 0.014(2) 0.021(3) 0.015(3) -0.005(2) 0.004(2) 0.007(2)
C5 0.013(2) 0.012(2) 0.012(2) 0.0050(18) 0.0006(19) 0.0044(18)
C12 0.022(3) 0.013(3) 0.031(3) -0.006(2) 0.006(2) 0.001(2)
F10A 0.0302(13) 0.0404(17) 0.0230(11) -0.0037(11) 0.0057(9) 0.0111(12)
F11A 0.0302(13) 0.0404(17) 0.0230(11) -0.0037(11) 0.0057(9) 0.0111(12)
F12A 0.0302(13) 0.0404(17) 0.0230(11) -0.0037(11) 0.0057(9) 0.0111(12)
F10B 0.024(2) 0.028(2) 0.023(2) -0.0040(17) 0.0067(15) 0.0068(17)
F11B 0.024(2) 0.028(2) 0.023(2) -0.0040(17) 0.0067(15) 0.0068(17)
F12B 0.024(2) 0.028(2) 0.023(2) -0.0040(17) 0.0067(15) 0.0068(17)
Cl1 0.105(2) 0.0358(11) 0.120(2) -0.0018(13) 0.0758(18) 0.0092(12)
Cl2 0.0738(16) 0.0463(13) 0.138(3) -0.0077(15) 0.0696(17) 0.0006(11)
C35 0.102(8) 0.040(5) 0.077(7) -0.005(5) 0.019(6) 0.005(5)

loop_
_atom_type_symbol
_atom_type_description
_atom_type_scat_dispersion_real
_atom_type_scat_dispersion_imag
_atom_type_scat_source
C C 0.0033 0.0016 'International Tables Vol C Tables 4.2.6.8 and 6.1.1.4'
H H 0.0000 0.0000 'International Tables Vol C Tables 4.2.6.8 and 6.1.1.4'
Au Au -2.0133 8.8022 'International Tables Vol C Tables 4.2.6.8 and 6.1.1.4'
Cl Cl 0.1484 0.1585 'International Tables Vol C Tables 4.2.6.8 and 6.1.1.4'
F F 0.0171 0.0103 'International Tables Vol C Tables 4.2.6.8 and 6.1.1.4'
N N 0.0061 0.0033 'International Tables Vol C Tables 4.2.6.8 and 6.1.1.4'
O O 0.0106 0.0060 'International Tables Vol C Tables 4.2.6.8 and 6.1.1.4'

loop_
_geom_angle_atom_site_label_1
_geom_angle_atom_site_label_2
_geom_angle_atom_site_label_3
_geom_angle
_geom_angle_site_symmetry_1
_geom_angle_site_symmetry_3
_geom_angle_publ_flag
O7 Au2 O5 88.84(16) . . ?
N2 Au2 O7 174.47(18) . . ?
N2 Au2 O5 94.42(17) . . ?
C24 Au2 O7 94.57(19) . . ?
C24 Au2 O5 176.39(19) . . ?
C24 Au2 N2 82.1(2) . . ?
C33 O7 Au2 116.0(4) . . ?
C31 O5 Au2 114.9(3) . . ?
C22 N2 Au2 114.9(3) . . ?
C18 N2 Au2 123.5(4) . . ?
C18 N2 C22 121.6(4) . . ?
C24 C23 C22 116.6(4) . . ?
C28 C23 C24 118.8(5) . . ?
C28 C23 C22 124.6(5) . . ?
C19 C20 C30 119.7(5) . . ?
C19 C20 C21 120.4(5) . . ?
C21 C20 C30 119.9(5) . . ?
C20 C19 H19 120.5 . . ?
C18 C19 C20 119.0(5) . . ?
C18 C19 H19 120.5 . . ?
O8 C33 O7 128.9(5) . . ?
O8 C33 C34 119.6(5) . . ?
O7 C33 C34 111.4(5) . . ?
C23 C24 Au2 112.2(4) . . ?
C25 C24 Au2 126.2(4) . . ?
C25 C24 C23 121.5(5) . . ?
N2 C22 C23 114.2(4) . . ?
N2 C22 C21 119.1(5) . . ?
C21 C22 C23 126.7(5) . . ?
C27 C26 C25 119.4(5) . . ?
C27 C26 C29 120.4(5) . . ?
C25 C26 C29 120.2(5) . . ?
C26 C27 H27 119.3 . . ?
C26 C27 C28 121.4(5) . . ?
C28 C27 H27 119.3 . . ?
F5 C34 F6 105.2(6) . . ?
F5 C34 C33 113.1(5) . . ?
F4 C34 F5 107.9(6) . . ?
F4 C34 F6 108.1(6) . . ?
F4 C34 C33 112.8(5) . . ?
F6 C34 C33 109.3(5) . . ?
N2 C18 C19 120.8(5) . . ?
N2 C18 H18 119.6 . . ?
C19 C18 H18 119.6 . . ?
C24 C25 C26 119.4(5) . . ?
C24 C25 H25 120.3 . . ?
C26 C25 H25 120.3 . . ?
F1A C32 C31 118.4(7) . . ?
F1A C32 F3A 109.0(6) . . ?
F1A C32 F2A 107.5(6) . . ?
F3A C32 C31 110.9(6) . . ?
F3A C32 F2A 99.5(6) . . ?
F2A C32 C31 109.7(5) . . ?
F2B C32 C31 101.1(6) . . ?
F2B C32 F1B 93.9(7) . . ?
F3B C32 C31 123.3(8) . . ?
F3B C32 F2B 122.0(10) . . ?
F3B C32 F1B 107.7(9) . . ?
F1B C32 C31 103.8(6) . . ?
O6 C31 O5 129.7(6) . . ?
O6 C31 C32 118.1(6) . . ?
O5 C31 C32 111.9(5) . . ?
C23 C28 C27 119.4(5) . . ?
C23 C28 H28 120.3 . . ?
C27 C28 H28 120.3 . . ?
C26 C29 H29A 109.5 . . ?
C26 C29 H29B 109.5 . . ?
C26 C29 H29C 109.5 . . ?
H29A C29 H29B 109.5 . . ?
H29A C29 H29C 109.5 . . ?
H29B C29 H29C 109.5 . . ?
F8 C30 F9 107.0(5) . . ?
F8 C30 F7 107.9(6) . . ?
F8 C30 C20 113.9(5) . . ?
F9 C30 C20 111.5(5) . . ?
F7 C30 F9 104.6(6) . . ?
F7 C30 C20 111.5(5) . . ?
C20 C21 C22 119.2(5) . . ?
C20 C21 H21 120.4 . . ?
C22 C21 H21 120.4 . . ?
O3 Au1 O1 88.41(17) . . ?
O3 Au1 N1 174.92(17) . . ?
N1 Au1 O1 94.74(17) . . ?
C7 Au1 O3 94.73(18) . . ?
C7 Au1 O1 176.60(19) . . ?
C7 Au1 N1 82.03(19) . . ?
C16 O3 Au1 115.8(4) . . ?
C14 O1 Au1 115.0(3) . . ?
C1 N1 Au1 123.3(3) . . ?
C1 N1 C5 121.6(4) . . ?
C5 N1 Au1 115.1(3) . . ?
C9 C8 H8 119.9 . . ?
C7 C8 H8 119.9 . . ?
C7 C8 C9 120.1(5) . . ?
F13 C17 F14 107.9(5) . . ?
F13 C17 F15 107.4(6) . . ?
F13 C17 C16 111.9(5) . . ?
F14 C17 F15 106.0(5) . . ?
F14 C17 C16 114.4(5) . . ?
F15 C17 C16 108.9(5) . . ?
C6 C11 H11 120.3 . . ?
C6 C11 C10 119.3(5) . . ?
C10 C11 H11 120.3 . . ?
C2 C3 C13 119.2(5) . . ?
C4 C3 C2 120.9(5) . . ?
C4 C3 C13 119.9(5) . . ?
C8 C9 C12 120.5(5) . . ?
C10 C9 C8 118.9(5) . . ?
C10 C9 C12 120.6(5) . . ?
C8 C7 Au1 126.4(4) . . ?
C8 C7 C6 121.1(5) . . ?
C6 C7 Au1 112.5(4) . . ?
O3 C16 C17 111.0(5) . . ?
O4 C16 O3 129.4(5) . . ?
O4 C16 C17 119.5(5) . . ?
N1 C1 H1 119.4 . . ?
N1 C1 C2 121.1(5) . . ?
C2 C1 H1 119.4 . . ?
C3 C2 H2 121.0 . . ?
C1 C2 C3 118.0(5) . . ?
C1 C2 H2 121.0 . . ?
C3 C4 H4 120.6 . . ?
C3 C4 C5 118.7(5) . . ?
C5 C4 H4 120.6 . . ?
O1 C14 C15 111.0(5) . . ?
O2 C14 O1 129.1(5) . . ?
O2 C14 C15 119.9(5) . . ?
F18 C13 C3 110.8(5) . . ?
F16 C13 F18 106.0(5) . . ?
F16 C13 C3 112.1(5) . . ?
F17 C13 F18 107.1(5) . . ?
F17 C13 F16 108.0(5) . . ?
F17 C13 C3 112.4(5) . . ?
C11 C6 C7 119.0(5) . . ?
C11 C6 C5 125.1(5) . . ?
C7 C6 C5 115.9(5) . . ?
C14 C15 F12B 97.7(6) . . ?
F10A C15 C14 112.4(5) . . ?
F10A C15 F11A 98.5(6) . . ?
F11A C15 C14 109.8(6) . . ?
F12A C15 C14 118.3(7) . . ?
F12A C15 F10A 110.9(7) . . ?
F12A C15 F11A 104.8(6) . . ?
F10B C15 C14 128.4(8) . . ?
F10B C15 F11B 116.0(9) . . ?
F10B C15 F12B 108.6(9) . . ?
F11B C15 C14 107.0(7) . . ?
F11B C15 F12B 90.6(7) . . ?
C11 C10 H10 119.2 . . ?
C9 C10 C11 121.5(5) . . ?
C9 C10 H10 119.2 . . ?
N1 C5 C4 119.6(5) . . ?
N1 C5 C6 114.3(4) . . ?
C4 C5 C6 125.9(5) . . ?
C9 C12 H12A 109.5 . . ?
C9 C12 H12B 109.5 . . ?
C9 C12 H12C 109.5 . . ?
H12A C12 H12B 109.5 . . ?
H12A C12 H12C 109.5 . . ?
H12B C12 H12C 109.5 . . ?
Cl1 C35 H35A 108.4 . . ?
Cl1 C35 H35B 108.4 . . ?
Cl2 C35 Cl1 115.3(6) . . ?
Cl2 C35 H35A 108.4 . . ?
Cl2 C35 H35B 108.4 . . ?
H35A C35 H35B 107.5 . . ?

loop_
_geom_bond_atom_site_label_1
_geom_bond_atom_site_label_2
_geom_bond_distance
_geom_bond_site_symmetry_2
_geom_bond_publ_flag
Au2 O7 2.009(4) . ?
Au2 O5 2.113(4) . ?
Au2 N2 2.008(4) . ?
Au2 C24 2.001(5) . ?
F8 C30 1.292(7) . ?
F9 C30 1.328(7) . ?
F7 C30 1.308(7) . ?
F5 C34 1.306(7) . ?
F4 C34 1.292(7) . ?
F6 C34 1.323(8) . ?
O8 C33 1.203(7) . ?
O6 C31 1.191(7) . ?
O7 C33 1.287(6) . ?
O5 C31 1.273(7) . ?
N2 C22 1.363(6) . ?
N2 C18 1.342(7) . ?
C23 C24 1.403(7) . ?
C23 C22 1.446(8) . ?
C23 C28 1.393(7) . ?
C20 C19 1.379(7) . ?
C20 C30 1.505(8) . ?
C20 C21 1.384(7) . ?
C19 H19 0.9500 . ?
C19 C18 1.371(7) . ?
C33 C34 1.534(8) . ?
C24 C25 1.379(7) . ?
C22 C21 1.390(7) . ?
C26 C27 1.384(8) . ?
C26 C25 1.399(7) . ?
C26 C29 1.510(7) . ?
C27 H27 0.9500 . ?
C27 C28 1.395(7) . ?
C18 H18 0.9500 . ?
C25 H25 0.9500 . ?
C32 C31 1.557(9) . ?
C32 F1A 1.243(9) . ?
C32 F3A 1.393(9) . ?
C32 F2A 1.425(10) . ?
C32 F2B 1.364(12) . ?
C32 F3B 1.076(12) . ?
C32 F1B 1.524(13) . ?
C28 H28 0.9500 . ?
C29 H29A 0.9800 . ?
C29 H29B 0.9800 . ?
C29 H29C 0.9800 . ?
C21 H21 0.9500 . ?
Au1 O3 2.008(4) . ?
Au1 O1 2.114(4) . ?
Au1 N1 2.013(4) . ?
Au1 C7 1.995(5) . ?
F18 C13 1.329(7) . ?
F16 C13 1.326(7) . ?
F17 C13 1.309(7) . ?
F13 C17 1.310(7) . ?
F14 C17 1.319(7) . ?
F15 C17 1.332(7) . ?
O3 C16 1.287(7) . ?
O4 C16 1.196(7) . ?
O1 C14 1.282(6) . ?
O2 C14 1.187(7) . ?
N1 C1 1.341(6) . ?
N1 C5 1.356(6) . ?
C8 H8 0.9500 . ?
C8 C9 1.399(8) . ?
C8 C7 1.378(7) . ?
C17 C16 1.548(8) . ?
C11 H11 0.9500 . ?
C11 C6 1.393(7) . ?
C11 C10 1.400(7) . ?
C3 C2 1.402(7) . ?
C3 C4 1.370(7) . ?
C3 C13 1.514(7) . ?
C9 C10 1.391(8) . ?
C9 C12 1.505(7) . ?
C7 C6 1.412(7) . ?
C1 H1 0.9500 . ?
C1 C2 1.373(8) . ?
C2 H2 0.9500 . ?
C4 H4 0.9500 . ?
C4 C5 1.395(7) . ?
C14 C15 1.533(9) . ?
C6 C5 1.453(8) . ?
C15 F10A 1.369(9) . ?
C15 F11A 1.431(10) . ?
C15 F12A 1.244(9) . ?
C15 F10B 1.067(12) . ?
C15 F11B 1.457(13) . ?
C15 F12B 1.560(13) . ?
C10 H10 0.9500 . ?
C12 H12A 0.9800 . ?
C12 H12B 0.9800 . ?
C12 H12C 0.9800 . ?
Cl1 C35 1.730(10) . ?
Cl2 C35 1.729(10) . ?
C35 H35A 0.9900 . ?
C35 H35B 0.9900 . ?

loop_
_geom_torsion_atom_site_label_1
_geom_torsion_atom_site_label_2
_geom_torsion_atom_site_label_3
_geom_torsion_atom_site_label_4
_geom_torsion
_geom_torsion_site_symmetry_1
_geom_torsion_site_symmetry_2
_geom_torsion_site_symmetry_3
_geom_torsion_site_symmetry_4
_geom_torsion_publ_flag
Au2 O7 C33 O8 0.2(8) . . . . ?
Au2 O7 C33 C34 -175.8(3) . . . . ?
Au2 O5 C31 O6 -0.3(9) . . . . ?
Au2 O5 C31 C32 173.8(4) . . . . ?
Au2 N2 C22 C23 0.3(5) . . . . ?
Au2 N2 C22 C21 179.0(4) . . . . ?
Au2 N2 C18 C19 -179.6(4) . . . . ?
Au2 C24 C25 C26 -179.2(4) . . . . ?
O8 C33 C34 F5 140.1(6) . . . . ?
O8 C33 C34 F4 17.3(9) . . . . ?
O8 C33 C34 F6 -103.1(7) . . . . ?
O7 C33 C34 F5 -43.5(7) . . . . ?
O7 C33 C34 F4 -166.3(6) . . . . ?
O7 C33 C34 F6 73.4(7) . . . . ?
N2 C22 C21 C20 0.1(7) . . . . ?
C23 C24 C25 C26 0.9(7) . . . . ?
C23 C22 C21 C20 178.6(5) . . . . ?
C20 C19 C18 N2 1.5(8) . . . . ?
C19 C20 C30 F8 -158.0(6) . . . . ?
C19 C20 C30 F9 -36.9(7) . . . . ?
C19 C20 C30 F7 79.5(7) . . . . ?
C19 C20 C21 C22 -0.2(8) . . . . ?
C24 C23 C22 N2 1.6(6) . . . . ?
C24 C23 C22 C21 -176.9(5) . . . . ?
C24 C23 C28 C27 1.2(7) . . . . ?
C22 N2 C18 C19 -1.6(8) . . . . ?
C22 C23 C24 Au2 -2.7(5) . . . . ?
C22 C23 C24 C25 177.2(5) . . . . ?
C22 C23 C28 C27 -177.5(5) . . . . ?
C26 C27 C28 C23 -0.2(8) . . . . ?
C27 C26 C25 C24 0.1(7) . . . . ?
C18 N2 C22 C23 -177.9(5) . . . . ?
C18 N2 C22 C21 0.8(7) . . . . ?
C25 C26 C27 C28 -0.5(8) . . . . ?
C28 C23 C24 Au2 178.5(4) . . . . ?
C28 C23 C24 C25 -1.6(7) . . . . ?
C28 C23 C22 N2 -179.7(5) . . . . ?
C28 C23 C22 C21 1.8(8) . . . . ?
C29 C26 C27 C28 177.4(5) . . . . ?
C29 C26 C25 C24 -177.8(5) . . . . ?
C30 C20 C19 C18 178.2(5) . . . . ?
C30 C20 C21 C22 -179.0(5) . . . . ?
C21 C20 C19 C18 -0.6(8) . . . . ?
C21 C20 C30 F8 20.8(8) . . . . ?
C21 C20 C30 F9 142.0(6) . . . . ?
C21 C20 C30 F7 -101.6(6) . . . . ?
F1A C32 C31 O6 -8.5(10) . . . . ?
F1A C32 C31 O5 176.6(6) . . . . ?
F3A C32 C31 O6 -135.6(7) . . . . ?
F3A C32 C31 O5 49.5(8) . . . . ?
F2A C32 C31 O6 115.4(7) . . . . ?
F2A C32 C31 O5 -59.5(7) . . . . ?
F2B C32 C31 O6 49.3(9) . . . . ?
F2B C32 C31 O5 -125.6(7) . . . . ?
F3B C32 C31 O6 -169.9(11) . . . . ?
F3B C32 C31 O5 15.2(13) . . . . ?
F1B C32 C31 O6 -47.6(9) . . . . ?
F1B C32 C31 O5 137.6(6) . . . . ?
Au1 O3 C16 O4 0.9(8) . . . . ?
Au1 O3 C16 C17 177.3(3) . . . . ?
Au1 O1 C14 O2 -2.0(8) . . . . ?
Au1 O1 C14 C15 179.5(4) . . . . ?
Au1 N1 C1 C2 179.5(4) . . . . ?
Au1 N1 C5 C4 -178.7(4) . . . . ?
Au1 N1 C5 C6 -2.6(5) . . . . ?
Au1 C7 C6 C11 -177.8(4) . . . . ?
Au1 C7 C6 C5 2.3(6) . . . . ?
F13 C17 C16 O3 153.8(5) . . . . ?
F13 C17 C16 O4 -29.4(8) . . . . ?
F14 C17 C16 O3 30.7(7) . . . . ?
F14 C17 C16 O4 -152.5(6) . . . . ?
F15 C17 C16 O3 -87.7(6) . . . . ?
F15 C17 C16 O4 89.1(7) . . . . ?
O1 C14 C15 F10A 55.5(8) . . . . ?
O1 C14 C15 F11A -53.0(7) . . . . ?
O1 C14 C15 F12A -173.2(7) . . . . ?
O1 C14 C15 F10B 2.9(13) . . . . ?
O1 C14 C15 F11B -143.0(7) . . . . ?
O1 C14 C15 F12B 124.0(6) . . . . ?
O2 C14 C15 F10A -123.1(7) . . . . ?
O2 C14 C15 F11A 128.4(6) . . . . ?
O2 C14 C15 F12A 8.1(10) . . . . ?
O2 C14 C15 F10B -175.7(11) . . . . ?
O2 C14 C15 F11B 38.4(10) . . . . ?
O2 C14 C15 F12B -54.6(8) . . . . ?
N1 C1 C2 C3 0.1(8) . . . . ?
C8 C9 C10 C11 1.5(8) . . . . ?
C8 C7 C6 C11 2.5(7) . . . . ?
C8 C7 C6 C5 -177.5(5) . . . . ?
C11 C6 C5 N1 -179.8(5) . . . . ?
C11 C6 C5 C4 -3.9(8) . . . . ?
C3 C4 C5 N1 -1.6(7) . . . . ?
C3 C4 C5 C6 -177.3(5) . . . . ?
C9 C8 C7 Au1 179.2(4) . . . . ?
C9 C8 C7 C6 -1.1(8) . . . . ?
C7 C8 C9 C10 -0.9(8) . . . . ?
C7 C8 C9 C12 178.5(5) . . . . ?
C7 C6 C5 N1 0.2(6) . . . . ?
C7 C6 C5 C4 176.1(5) . . . . ?
C1 N1 C5 C4 1.6(7) . . . . ?
C1 N1 C5 C6 177.8(5) . . . . ?
C2 C3 C4 C5 0.9(8) . . . . ?
C2 C3 C13 F18 -92.0(6) . . . . ?
C2 C3 C13 F16 26.3(7) . . . . ?
C2 C3 C13 F17 148.2(5) . . . . ?
C4 C3 C2 C1 -0.2(8) . . . . ?
C4 C3 C13 F18 88.2(6) . . . . ?
C4 C3 C13 F16 -153.6(5) . . . . ?
C4 C3 C13 F17 -31.7(8) . . . . ?
C13 C3 C2 C1 179.9(5) . . . . ?
C13 C3 C4 C5 -179.2(5) . . . . ?
C6 C11 C10 C9 0.0(8) . . . . ?
C10 C11 C6 C7 -1.9(7) . . . . ?
C10 C11 C6 C5 178.0(5) . . . . ?
C5 N1 C1 C2 -0.9(8) . . . . ?
C12 C9 C10 C11 -178.0(5) . . . . ?
